data_4339160
loop_
_publ_author_name
'Lai, Siu-Wai'
'Chan, Queenie K.-W.'
'Zhu, Nianyong'
'Che, Chi-Ming'

_publ_section_title
;
 cis-Dicyanoosmium(II) diimine complexes bearing phosphine or sulfoxide
 ligands: spectroscopic and luminescent studies.
;
_journal_issue 26
_journal_name_full 'Inorganic chemistry'
_journal_page_first 11003
_journal_page_last 11016
_journal_paper_doi 10.1021/ic070290l
_journal_volume 46
_journal_year 2007
_chemical_formula_moiety 'C63 H51 Cl2 N5 Os P2'
_chemical_formula_sum 'C63 H51 Cl2 N5 Os P2'
_chemical_formula_weight 1201.13
_space_group_IT_number 2
_symmetry_cell_setting triclinic
_symmetry_space_group_name_Hall '-P 1'
_symmetry_space_group_name_H-M 'P -1'
_atom_sites_solution_hydrogens geom
_atom_sites_solution_primary direct
_atom_sites_solution_secondary difmap
_audit_creation_method SHELXL-97
_cell_angle_alpha 83.28(3)
_cell_angle_beta 87.84(3)
_cell_angle_gamma 75.57(3)
_cell_formula_units_Z 2
_cell_length_a 12.015(2)
_cell_length_b 13.223(3)
_cell_length_c 17.861(4)
_cell_measurement_reflns_used 0
_cell_measurement_temperature 301(2)
_cell_measurement_theta_max 0
_cell_measurement_theta_min 0
_cell_volume 2729.1(11)
_computing_cell_refinement scalepack
_computing_data_collection marcontrol
_computing_data_reduction denzo
_computing_molecular_graphics 'Ortep-3 for Windows (Farrugia, 1997)'
_computing_publication_material 'WinGX publication routines (Farrugia, 1999)'
_computing_structure_refinement 'SHELXL-97 (Sheldrick, 1997)'
_computing_structure_solution SIR-97
_diffrn_ambient_temperature 301(2)
_diffrn_measured_fraction_theta_full 0.930
_diffrn_measured_fraction_theta_max 0.930
_diffrn_radiation_monochromator graphite
_diffrn_radiation_source 'fine-focus sealed tube'
_diffrn_radiation_type MoK\a
_diffrn_radiation_wavelength 0.71073
_diffrn_reflns_av_R_equivalents 0.0286
_diffrn_reflns_av_sigmaI/netI 0.0546
_diffrn_reflns_limit_h_max 13
_diffrn_reflns_limit_h_min -13
_diffrn_reflns_limit_k_max 15
_diffrn_reflns_limit_k_min -15
_diffrn_reflns_limit_l_max 21
_diffrn_reflns_limit_l_min -21
_diffrn_reflns_number 20615
_diffrn_reflns_theta_full 25.46
_diffrn_reflns_theta_max 25.46
_diffrn_reflns_theta_min 1.86
_exptl_absorpt_coefficient_mu 2.538
_exptl_absorpt_correction_type none
_exptl_crystal_colour green
_exptl_crystal_density_diffrn 1.462
_exptl_crystal_density_method 'not measured'
_exptl_crystal_description prism
_exptl_crystal_F_000 1208
_exptl_crystal_size_max 0.35
_exptl_crystal_size_mid 0.35
_exptl_crystal_size_min 0.2
_refine_diff_density_max 0.811
_refine_diff_density_min -1.424
_refine_diff_density_rms 0.114
_refine_ls_extinction_method none
_refine_ls_goodness_of_fit_ref 1.041
_refine_ls_hydrogen_treatment mixed
_refine_ls_matrix_type full
_refine_ls_number_parameters 651
_refine_ls_number_reflns 9415
_refine_ls_number_restraints 3
_refine_ls_restrained_S_all 1.041
_refine_ls_R_factor_all 0.0355
_refine_ls_R_factor_gt 0.0315
_refine_ls_shift/su_max 0.000
_refine_ls_shift/su_mean 0.000
_refine_ls_structure_factor_coef Fsqd
_refine_ls_weighting_details 'calc w=1/[\s^2^(Fo^2^)+(0.0490P)^2^+0.0000P] where P=(Fo^2^+2Fc^2^)/3'
_refine_ls_weighting_scheme calc
_refine_ls_wR_factor_gt 0.0856
_refine_ls_wR_factor_ref 0.0866
_reflns_number_gt 8417
_reflns_number_total 9415
_reflns_threshold_expression >2sigma(I)
_cod_data_source_file ic070290l-file001.cif
_cod_data_source_block mar1652_Cpd2d
_cod_depositor_comments
;
 Marking attached hydrogen atoms.

 Antanas Vaitkus,
 2018-09-25

 Marking atoms 'N5', 'C62', 'C63' and 'N5'', 'C62'', 'C63'' as belonging to
 disorder groups around special positions '-1' and '-2' respectively.

 Antanas Vaitkus,
 2018-09-25
;
_cod_original_cell_volume 2729.1(9)
_cod_database_code 4339160

loop_
_symmetry_equiv_pos_as_xyz
'x, y, z'
'-x, -y, -z'

loop_
_atom_site_label
_atom_site_type_symbol
_atom_site_fract_x
_atom_site_fract_y
_atom_site_fract_z
_atom_site_U_iso_or_equiv
_atom_site_adp_type
_atom_site_occupancy
_atom_site_symmetry_multiplicity
_atom_site_calc_flag
_atom_site_refinement_flags
_atom_site_disorder_group
_atom_site_attached_hydrogens
Os1 Os 0.056279(11) 0.469372(11) 0.229895(7) 0.03102(6) Uani 1 1 d . . 0
P1 P 0.25279(8) 0.44320(8) 0.19700(6) 0.0357(2) Uani 1 1 d . . 0
P2 P -0.14518(8) 0.50843(8) 0.25649(5) 0.0362(2) Uani 1 1 d . . 0
N1 N -0.0081(3) 0.6118(3) 0.0745(2) 0.0517(9) Uani 1 1 d . . 0
N2 N 0.0834(4) 0.6507(3) 0.3239(2) 0.0622(11) Uani 1 1 d . . 0
N3 N 0.0446(3) 0.3324(2) 0.18432(16) 0.0324(7) Uani 1 1 d . . 0
N4 N 0.0902(3) 0.3523(3) 0.32346(17) 0.0355(7) Uani 1 1 d . . 0
C1 C 0.0161(3) 0.5642(3) 0.1318(2) 0.0366(8) Uani 1 1 d . . 0
C2 C 0.0721(3) 0.5870(3) 0.2884(2) 0.0413(9) Uani 1 1 d . . 0
C3 C 0.0188(3) 0.3265(3) 0.1126(2) 0.0362(8) Uani 1 1 d . . 0
H3 H 0.0173 0.3845 0.0773 0.043 Uiso 1 1 calc R . 0
C4 C -0.0051(4) 0.2398(3) 0.0889(2) 0.0422(9) Uani 1 1 d . . 0
H4 H -0.0230 0.2402 0.0386 0.051 Uiso 1 1 calc R . 0
C5 C -0.0031(3) 0.1512(3) 0.1391(2) 0.0390(9) Uani 1 1 d . . 0
C6 C 0.0314(3) 0.1534(3) 0.2127(2) 0.0403(9) Uani 1 1 d . . 0
H6 H 0.0391 0.0940 0.2475 0.048 Uiso 1 1 calc R . 0
C7 C 0.0541(3) 0.2429(3) 0.2339(2) 0.0347(8) Uani 1 1 d . . 0
C8 C 0.0835(3) 0.2544(3) 0.3117(2) 0.0367(8) Uani 1 1 d . . 0
C9 C 0.0976(4) 0.1740(3) 0.3698(2) 0.0464(10) Uani 1 1 d . . 0
H9 H 0.0955 0.1071 0.3597 0.056 Uiso 1 1 calc R . 0
C10 C 0.1151(4) 0.1916(4) 0.4440(2) 0.0496(11) Uani 1 1 d . . 0
C11 C 0.1233(4) 0.2922(4) 0.4538(2) 0.0506(11) Uani 1 1 d . . 0
H11 H 0.1372 0.3077 0.5015 0.061 Uiso 1 1 calc R . 0
C12 C 0.1110(4) 0.3682(3) 0.3943(2) 0.0437(10) Uani 1 1 d . . 0
H12 H 0.1172 0.4346 0.4029 0.052 Uiso 1 1 calc R . 0
C13 C -0.0394(4) 0.0600(3) 0.1157(2) 0.0455(10) Uani 1 1 d . . 0
C14 C -0.1236(4) 0.0757(4) 0.0612(3) 0.0568(12) Uani 1 1 d . . 0
H14 H -0.1567 0.1435 0.0395 0.068 Uiso 1 1 calc R . 0
C15 C -0.1589(5) -0.0085(4) 0.0388(3) 0.0669(14) Uani 1 1 d . . 0
H15 H -0.2159 0.0033 0.0027 0.080 Uiso 1 1 calc R . 0
C16 C -0.1096(5) -0.1087(4) 0.0699(3) 0.0653(14) Uani 1 1 d . . 0
H16 H -0.1322 -0.1652 0.0542 0.078 Uiso 1 1 calc R . 0
C17 C -0.0274(5) -0.1257(4) 0.1238(3) 0.0645(13) Uani 1 1 d . . 0
H17 H 0.0049 -0.1939 0.1452 0.077 Uiso 1 1 calc R . 0
C18 C 0.0090(4) -0.0420(3) 0.1474(3) 0.0534(11) Uani 1 1 d . . 0
H18 H 0.0652 -0.0545 0.1841 0.064 Uiso 1 1 calc R . 0
C19 C 0.1235(5) 0.1074(4) 0.5077(3) 0.0599(13) Uani 1 1 d . . 0
C20 C 0.1698(6) 0.0036(4) 0.4990(3) 0.0780(17) Uani 1 1 d . . 0
H20 H 0.1926 -0.0150 0.4511 0.094 Uiso 1 1 calc R . 0
C21 C 0.1834(7) -0.0741(5) 0.5592(4) 0.095(2) Uani 1 1 d . . 0
H21 H 0.2181 -0.1436 0.5523 0.114 Uiso 1 1 calc R . 0
C22 C 0.1446(6) -0.0472(6) 0.6299(4) 0.094(2) Uani 1 1 d . . 0
H22 H 0.1540 -0.0987 0.6709 0.112 Uiso 1 1 calc R . 0
C23 C 0.0929(6) 0.0542(6) 0.6396(3) 0.0823(18) Uani 1 1 d . . 0
H23 H 0.0643 0.0711 0.6868 0.099 Uiso 1 1 calc R . 0
C24 C 0.0823(5) 0.1335(5) 0.5794(3) 0.0694(15) Uani 1 1 d . . 0
H24 H 0.0483 0.2030 0.5868 0.083 Uiso 1 1 calc R . 0
C25 C 0.3035(3) 0.3423(3) 0.1317(2) 0.0421(9) Uani 1 1 d . . 0
C26 C 0.2535(4) 0.3640(4) 0.0603(2) 0.0493(10) Uani 1 1 d . . 0
H26 H 0.1996 0.4273 0.0480 0.059 Uiso 1 1 calc R . 0
C27 C 0.2828(4) 0.2933(4) 0.0082(3) 0.0605(12) Uani 1 1 d . . 0
H27 H 0.2489 0.3091 -0.0391 0.073 Uiso 1 1 calc R . 0
C28 C 0.3619(5) 0.1993(5) 0.0254(3) 0.0704(15) Uani 1 1 d . . 0
H28 H 0.3804 0.1508 -0.0096 0.084 Uiso 1 1 calc R . 0
C29 C 0.4125(5) 0.1779(5) 0.0938(4) 0.0838(18) Uani 1 1 d . . 0
H29 H 0.4669 0.1147 0.1051 0.101 Uiso 1 1 calc R . 0
C30 C 0.3845(4) 0.2495(4) 0.1482(3) 0.0667(14) Uani 1 1 d . . 0
H30 H 0.4205 0.2339 0.1948 0.080 Uiso 1 1 calc R . 0
C31 C 0.3539(3) 0.4046(4) 0.2764(2) 0.0471(10) Uani 1 1 d . . 0
C32 C 0.3658(4) 0.3085(5) 0.3199(3) 0.0657(14) Uani 1 1 d . . 0
H32 H 0.3217 0.2632 0.3095 0.079 Uiso 1 1 calc R . 0
C33 C 0.4436(5) 0.2798(6) 0.3789(3) 0.085(2) Uani 1 1 d . . 0
H33 H 0.4537 0.2139 0.4063 0.103 Uiso 1 1 calc R . 0
C34 C 0.5043(5) 0.3457(7) 0.3969(3) 0.095(2) Uani 1 1 d . . 0
H34 H 0.5561 0.3253 0.4365 0.113 Uiso 1 1 calc R . 0
C35 C 0.4904(5) 0.4421(7) 0.3576(3) 0.088(2) Uani 1 1 d . . 0
H35 H 0.5310 0.4883 0.3715 0.106 Uiso 1 1 calc R . 0
C36 C 0.4161(4) 0.4729(5) 0.2964(3) 0.0616(13) Uani 1 1 d . . 0
H36 H 0.4082 0.5387 0.2692 0.074 Uiso 1 1 calc R . 0
C37 C 0.3022(3) 0.5533(3) 0.1459(2) 0.0399(9) Uani 1 1 d . . 0
C38 C 0.4089(3) 0.5332(4) 0.1095(2) 0.0481(10) Uani 1 1 d . . 0
H38 H 0.4530 0.4644 0.1102 0.058 Uiso 1 1 calc R . 0
C39 C 0.4497(4) 0.6156(4) 0.0721(3) 0.0571(12) Uani 1 1 d . . 0
H39 H 0.5215 0.6021 0.0486 0.069 Uiso 1 1 calc R . 0
C40 C 0.3832(4) 0.7167(4) 0.0702(3) 0.0573(12) Uani 1 1 d . . 0
H40 H 0.4095 0.7719 0.0448 0.069 Uiso 1 1 calc R . 0
C41 C 0.2775(4) 0.7366(4) 0.1058(3) 0.0546(11) Uani 1 1 d . . 0
H41 H 0.2328 0.8052 0.1041 0.066 Uiso 1 1 calc R . 0
C42 C 0.2376(4) 0.6557(3) 0.1438(2) 0.0475(10) Uani 1 1 d . . 0
H42 H 0.1666 0.6703 0.1682 0.057 Uiso 1 1 calc R . 0
C43 C -0.2327(3) 0.6409(3) 0.2281(2) 0.0430(9) Uani 1 1 d . . 0
C44 C -0.3488(4) 0.6571(4) 0.2116(3) 0.0627(13) Uani 1 1 d . . 0
H44 H -0.3800 0.5999 0.2092 0.075 Uiso 1 1 calc R . 0
C45 C -0.4173(5) 0.7575(5) 0.1989(4) 0.0830(19) Uani 1 1 d . . 0
H45 H -0.4946 0.7674 0.1880 0.100 Uiso 1 1 calc R . 0
C46 C -0.3737(5) 0.8434(5) 0.2019(3) 0.0805(17) Uani 1 1 d . . 0
H46 H -0.4209 0.9109 0.1927 0.097 Uiso 1 1 calc R . 0
C47 C -0.2598(5) 0.8292(4) 0.2187(4) 0.0781(16) Uani 1 1 d . . 0
H47 H -0.2301 0.8873 0.2210 0.094 Uiso 1 1 calc R . 0
C48 C -0.1888(4) 0.7287(4) 0.2323(3) 0.0614(13) Uani 1 1 d . . 0
H48 H -0.1120 0.7197 0.2441 0.074 Uiso 1 1 calc R . 0
C49 C -0.2206(3) 0.4301(3) 0.2082(2) 0.0412(9) Uani 1 1 d . . 0
C50 C -0.2256(4) 0.4484(4) 0.1298(2) 0.0499(10) Uani 1 1 d . . 0
H50 H -0.1930 0.4998 0.1046 0.060 Uiso 1 1 calc R . 0
C51 C -0.2780(4) 0.3917(4) 0.0890(3) 0.0577(12) Uani 1 1 d . . 0
H51 H -0.2818 0.4059 0.0368 0.069 Uiso 1 1 calc R . 0
C52 C -0.3249(4) 0.3140(4) 0.1250(3) 0.0633(13) Uani 1 1 d . . 0
H52 H -0.3587 0.2746 0.0972 0.076 Uiso 1 1 calc R . 0
C53 C -0.3215(4) 0.2951(4) 0.2023(3) 0.0645(14) Uani 1 1 d . . 0
H53 H -0.3546 0.2437 0.2268 0.077 Uiso 1 1 calc R . 0
C54 C -0.2692(4) 0.3521(4) 0.2438(3) 0.0540(11) Uani 1 1 d . . 0
H54 H -0.2665 0.3380 0.2961 0.065 Uiso 1 1 calc R . 0
C55 C -0.1894(3) 0.4897(4) 0.3560(2) 0.0448(10) Uani 1 1 d . . 0
C56 C -0.2547(4) 0.5738(4) 0.3917(3) 0.0566(12) Uani 1 1 d . . 0
H56 H -0.2785 0.6399 0.3647 0.068 Uiso 1 1 calc R . 0
C57 C -0.2838(5) 0.5589(5) 0.4668(3) 0.0729(16) Uani 1 1 d . . 0
H57 H -0.3269 0.6156 0.4901 0.087 Uiso 1 1 calc R . 0
C58 C -0.2509(5) 0.4629(6) 0.5077(3) 0.0756(17) Uani 1 1 d . . 0
H58 H -0.2711 0.4544 0.5584 0.091 Uiso 1 1 calc R . 0
C59 C -0.1881(5) 0.3792(5) 0.4738(3) 0.0695(15) Uani 1 1 d . . 0
H59 H -0.1655 0.3134 0.5013 0.083 Uiso 1 1 calc R . 0
C60 C -0.1578(4) 0.3927(4) 0.3977(2) 0.0543(12) Uani 1 1 d . . 0
H60 H -0.1156 0.3354 0.3747 0.065 Uiso 1 1 calc R . 0
C61 C 0.2661(13) 0.7904(10) 0.3256(9) 0.225(8) Uani 1 1 d . . 0
H61A H 0.2693 0.7430 0.2876 0.270 Uiso 1 1 calc R . 0
H61B H 0.1946 0.7944 0.3536 0.270 Uiso 1 1 calc R . 0
N5 N 0.586(2) 0.8837(19) 0.4194(12) 0.344(11) Uiso 0.50 1 d PD -1 0
C62 C 0.549(3) 0.972(2) 0.378(2) 0.213(12) Uiso 0.50 1 d PD -1 0
C63 C 0.5277(16) 1.0438(16) 0.3186(12) 0.132(6) Uiso 0.50 1 d PD -1 3
N5' N 0.482(3) 1.034(2) 0.495(2) 0.256(14) Uiso 0.50 1 d PD -2 0
C62' C 0.5169(17) 0.9607(18) 0.4513(13) 0.123(6) Uiso 0.50 1 d PD -2 0
C63' C 0.586(2) 0.8837(19) 0.4194(12) 0.344(11) Uiso 0.50 1 d PD -2 3
Cl1 Cl 0.2675(3) 0.9121(3) 0.2824(2) 0.2076(16) Uani 1 1 d . . 0
Cl2 Cl 0.3796(4) 0.7404(4) 0.3863(2) 0.2277(18) Uani 1 1 d . . 0

loop_
_atom_site_aniso_label
_atom_site_aniso_U_11
_atom_site_aniso_U_22
_atom_site_aniso_U_33
_atom_site_aniso_U_23
_atom_site_aniso_U_13
_atom_site_aniso_U_12
Os1 0.03381(10) 0.03672(10) 0.02441(9) -0.00270(6) -0.00087(5) -0.01244(6)
P1 0.0324(5) 0.0420(6) 0.0333(5) -0.0023(4) 0.0003(4) -0.0114(4)
P2 0.0341(5) 0.0483(6) 0.0284(5) -0.0064(4) 0.0016(4) -0.0138(4)
N1 0.072(3) 0.051(2) 0.032(2) 0.0089(17) -0.0094(17) -0.0191(18)
N2 0.078(3) 0.058(3) 0.059(3) -0.021(2) -0.008(2) -0.025(2)
N3 0.0371(17) 0.0324(17) 0.0275(16) -0.0027(13) 0.0000(12) -0.0083(12)
N4 0.0412(18) 0.0399(19) 0.0274(16) -0.0045(14) -0.0015(13) -0.0131(14)
C1 0.038(2) 0.036(2) 0.041(2) -0.0079(18) 0.0027(16) -0.0153(15)
C2 0.041(2) 0.048(2) 0.035(2) -0.0043(19) -0.0017(16) -0.0112(17)
C3 0.049(2) 0.038(2) 0.0236(19) -0.0020(16) -0.0018(15) -0.0139(16)
C4 0.056(2) 0.044(2) 0.026(2) -0.0046(17) -0.0054(17) -0.0111(18)
C5 0.047(2) 0.036(2) 0.035(2) -0.0062(17) -0.0007(16) -0.0124(17)
C6 0.054(2) 0.037(2) 0.030(2) -0.0002(16) -0.0018(16) -0.0123(17)
C7 0.040(2) 0.037(2) 0.0270(19) -0.0011(16) -0.0001(14) -0.0109(15)
C8 0.044(2) 0.043(2) 0.0244(19) -0.0008(16) -0.0024(15) -0.0142(17)
C9 0.059(3) 0.046(2) 0.036(2) -0.0028(18) -0.0075(18) -0.0158(19)
C10 0.065(3) 0.056(3) 0.028(2) 0.0061(19) -0.0116(18) -0.018(2)
C11 0.070(3) 0.059(3) 0.029(2) -0.0020(19) -0.0112(19) -0.026(2)
C12 0.059(3) 0.047(2) 0.029(2) -0.0014(18) -0.0085(17) -0.0209(19)
C13 0.062(3) 0.042(2) 0.036(2) -0.0075(18) 0.0008(18) -0.0172(19)
C14 0.081(3) 0.051(3) 0.044(3) -0.007(2) -0.011(2) -0.024(2)
C15 0.087(4) 0.072(4) 0.052(3) -0.016(3) -0.007(3) -0.035(3)
C16 0.079(4) 0.058(3) 0.073(4) -0.028(3) 0.014(3) -0.036(3)
C17 0.073(3) 0.038(3) 0.083(4) -0.009(2) 0.015(3) -0.016(2)
C18 0.065(3) 0.042(3) 0.053(3) -0.005(2) 0.003(2) -0.014(2)
C19 0.086(4) 0.063(3) 0.035(2) 0.009(2) -0.013(2) -0.031(3)
C20 0.121(5) 0.060(4) 0.046(3) 0.008(3) -0.013(3) -0.015(3)
C21 0.138(6) 0.067(4) 0.073(4) 0.022(3) -0.015(4) -0.023(4)
C22 0.121(5) 0.105(6) 0.058(4) 0.033(4) -0.021(4) -0.050(4)
C23 0.104(5) 0.109(5) 0.039(3) 0.017(3) -0.006(3) -0.046(4)
C24 0.089(4) 0.082(4) 0.041(3) 0.003(3) -0.001(2) -0.034(3)
C25 0.038(2) 0.048(2) 0.042(2) -0.0073(18) 0.0052(16) -0.0139(17)
C26 0.050(3) 0.058(3) 0.042(2) -0.008(2) 0.0040(18) -0.018(2)
C27 0.070(3) 0.073(4) 0.048(3) -0.020(2) 0.012(2) -0.029(3)
C28 0.070(3) 0.075(4) 0.076(4) -0.035(3) 0.016(3) -0.025(3)
C29 0.087(4) 0.057(4) 0.099(5) -0.032(3) -0.005(3) 0.008(3)
C30 0.065(3) 0.061(3) 0.069(3) -0.014(3) -0.007(2) -0.002(2)
C31 0.036(2) 0.063(3) 0.037(2) -0.003(2) -0.0010(16) -0.0060(18)
C32 0.052(3) 0.082(4) 0.052(3) 0.009(3) 0.001(2) -0.004(2)
C33 0.066(4) 0.113(5) 0.054(3) 0.023(3) -0.005(3) 0.007(3)
C34 0.060(4) 0.165(8) 0.039(3) -0.001(4) -0.007(2) 0.005(4)
C35 0.056(3) 0.165(7) 0.052(3) -0.039(4) -0.008(3) -0.028(4)
C36 0.047(3) 0.094(4) 0.047(3) -0.019(3) -0.002(2) -0.019(2)
C37 0.040(2) 0.047(2) 0.036(2) -0.0030(18) -0.0051(16) -0.0172(17)
C38 0.039(2) 0.062(3) 0.048(3) -0.005(2) 0.0037(17) -0.0214(19)
C39 0.054(3) 0.075(4) 0.049(3) -0.007(2) 0.008(2) -0.030(2)
C40 0.068(3) 0.067(3) 0.048(3) 0.003(2) -0.002(2) -0.041(3)
C41 0.063(3) 0.049(3) 0.054(3) -0.001(2) -0.004(2) -0.021(2)
C42 0.043(2) 0.054(3) 0.048(3) -0.002(2) 0.0028(18) -0.0190(19)
C43 0.042(2) 0.050(3) 0.036(2) -0.0081(18) 0.0031(16) -0.0077(18)
C44 0.048(3) 0.071(3) 0.069(3) -0.023(3) -0.008(2) -0.004(2)
C45 0.055(3) 0.099(5) 0.084(4) -0.041(4) -0.022(3) 0.016(3)
C46 0.078(4) 0.069(4) 0.075(4) -0.009(3) -0.009(3) 0.020(3)
C47 0.079(4) 0.051(3) 0.098(5) -0.004(3) 0.008(3) -0.009(3)
C48 0.051(3) 0.054(3) 0.074(4) 0.001(3) 0.004(2) -0.007(2)
C49 0.033(2) 0.051(2) 0.042(2) -0.0114(19) 0.0009(16) -0.0106(17)
C50 0.045(2) 0.067(3) 0.042(2) -0.009(2) -0.0031(18) -0.018(2)
C51 0.054(3) 0.079(4) 0.044(3) -0.020(2) -0.008(2) -0.015(2)
C52 0.052(3) 0.076(4) 0.071(4) -0.027(3) -0.006(2) -0.022(2)
C53 0.061(3) 0.062(3) 0.080(4) -0.009(3) -0.003(3) -0.031(2)
C54 0.053(3) 0.069(3) 0.048(3) -0.010(2) 0.0040(19) -0.027(2)
C55 0.040(2) 0.069(3) 0.034(2) -0.011(2) 0.0047(16) -0.0257(19)
C56 0.062(3) 0.071(3) 0.045(3) -0.021(2) 0.012(2) -0.028(2)
C57 0.083(4) 0.101(5) 0.049(3) -0.033(3) 0.025(3) -0.042(3)
C58 0.082(4) 0.127(6) 0.035(3) -0.018(3) 0.014(2) -0.055(4)
C59 0.068(3) 0.101(4) 0.045(3) 0.008(3) 0.001(2) -0.036(3)
C60 0.045(3) 0.081(3) 0.038(2) -0.003(2) 0.0077(18) -0.019(2)
C61 0.307(18) 0.169(11) 0.237(15) 0.062(11) -0.137(14) -0.149(12)
Cl1 0.207(3) 0.186(3) 0.212(4) -0.035(3) -0.078(3) 0.002(3)
Cl2 0.273(5) 0.237(4) 0.190(4) 0.045(3) -0.036(3) -0.121(4)

loop_
_atom_type_symbol
_atom_type_description
_atom_type_scat_dispersion_real
_atom_type_scat_dispersion_imag
_atom_type_scat_source
Os Os -1.2165 7.6030 'International Tables Vol C Tables 4.2.6.8 and 6.1.1.4'
P P 0.1023 0.0942 'International Tables Vol C Tables 4.2.6.8 and 6.1.1.4'
N N 0.0061 0.0033 'International Tables Vol C Tables 4.2.6.8 and 6.1.1.4'
C C 0.0033 0.0016 'International Tables Vol C Tables 4.2.6.8 and 6.1.1.4'
Cl Cl 0.1484 0.1585 'International Tables Vol C Tables 4.2.6.8 and 6.1.1.4'
H H 0.0000 0.0000 'International Tables Vol C Tables 4.2.6.8 and 6.1.1.4'

loop_
_geom_angle_atom_site_label_1
_geom_angle_atom_site_label_2
_geom_angle_atom_site_label_3
_geom_angle
_geom_angle_site_symmetry_1
_geom_angle_site_symmetry_3
C2 Os1 C1 94.15(16) . .
C2 Os1 N3 171.45(13) . .
C1 Os1 N3 94.38(13) . .
C2 Os1 N4 94.76(14) . .
C1 Os1 N4 170.92(13) . .
N3 Os1 N4 76.70(12) . .
C2 Os1 P1 88.39(12) . .
C1 Os1 P1 89.11(11) . .
N3 Os1 P1 92.22(9) . .
N4 Os1 P1 92.87(10) . .
C2 Os1 P2 90.19(12) . .
C1 Os1 P2 86.68(11) . .
N3 Os1 P2 89.83(9) . .
N4 Os1 P2 91.56(10) . .
P1 Os1 P2 175.45(3) . .
C37 P1 C31 101.30(19) . .
C37 P1 C25 100.14(19) . .
C31 P1 C25 105.1(2) . .
C37 P1 Os1 118.63(13) . .
C31 P1 Os1 115.64(14) . .
C25 P1 Os1 113.90(13) . .
C43 P2 C49 100.48(19) . .
C43 P2 C55 100.7(2) . .
C49 P2 C55 104.30(19) . .
C43 P2 Os1 118.94(14) . .
C49 P2 Os1 112.95(13) . .
C55 P2 Os1 117.13(14) . .
C3 N3 C7 116.9(3) . .
C3 N3 Os1 125.9(3) . .
C7 N3 Os1 116.9(2) . .
C12 N4 C8 117.5(3) . .
C12 N4 Os1 125.6(3) . .
C8 N4 Os1 116.8(2) . .
N1 C1 Os1 175.3(4) . .
N2 C2 Os1 177.2(4) . .
N3 C3 C4 123.3(4) . .
C3 C4 C5 120.5(4) . .
C4 C5 C6 116.8(4) . .
C4 C5 C13 121.0(4) . .
C6 C5 C13 122.2(4) . .
C7 C6 C5 120.4(4) . .
N3 C7 C6 121.8(3) . .
N3 C7 C8 114.2(3) . .
C6 C7 C8 123.9(3) . .
N4 C8 C9 121.4(3) . .
N4 C8 C7 115.2(3) . .
C9 C8 C7 123.4(4) . .
C8 C9 C10 121.0(4) . .
C11 C10 C9 116.0(4) . .
C11 C10 C19 122.5(4) . .
C9 C10 C19 121.5(4) . .
C12 C11 C10 120.7(4) . .
N4 C12 C11 123.4(4) . .
C18 C13 C14 118.5(4) . .
C18 C13 C5 121.4(4) . .
C14 C13 C5 120.1(4) . .
C15 C14 C13 120.9(5) . .
C16 C15 C14 119.9(5) . .
C17 C16 C15 120.0(5) . .
C16 C17 C18 120.9(5) . .
C13 C18 C17 119.6(5) . .
C20 C19 C24 118.3(5) . .
C20 C19 C10 122.1(5) . .
C24 C19 C10 119.6(5) . .
C19 C20 C21 122.0(6) . .
C20 C21 C22 119.1(6) . .
C23 C22 C21 120.2(6) . .
C22 C23 C24 120.8(6) . .
C23 C24 C19 119.4(6) . .
C30 C25 C26 118.6(4) . .
C30 C25 P1 125.2(4) . .
C26 C25 P1 116.1(3) . .
C27 C26 C25 120.9(4) . .
C26 C27 C28 120.3(5) . .
C29 C28 C27 119.4(5) . .
C28 C29 C30 121.3(5) . .
C25 C30 C29 119.3(5) . .
C32 C31 C36 118.3(4) . .
C32 C31 P1 120.7(4) . .
C36 C31 P1 120.9(4) . .
C31 C32 C33 120.1(6) . .
C34 C33 C32 121.0(6) . .
C33 C34 C35 120.1(6) . .
C34 C35 C36 120.9(6) . .
C31 C36 C35 119.6(6) . .
C42 C37 C38 118.9(4) . .
C42 C37 P1 121.9(3) . .
C38 C37 P1 119.2(3) . .
C37 C38 C39 120.3(4) . .
C40 C39 C38 119.5(4) . .
C39 C40 C41 120.1(4) . .
C42 C41 C40 120.6(5) . .
C41 C42 C37 120.5(4) . .
C44 C43 C48 118.5(4) . .
C44 C43 P2 120.5(4) . .
C48 C43 P2 120.5(3) . .
C45 C44 C43 120.2(5) . .
C46 C45 C44 121.2(5) . .
C45 C46 C47 119.6(5) . .
C46 C47 C48 120.5(6) . .
C47 C48 C43 120.0(5) . .
C54 C49 C50 118.1(4) . .
C54 C49 P2 124.8(3) . .
C50 C49 P2 117.1(3) . .
C51 C50 C49 121.0(4) . .
C50 C51 C52 120.4(5) . .
C53 C52 C51 119.5(4) . .
C52 C53 C54 120.5(5) . .
C53 C54 C49 120.5(5) . .
C60 C55 C56 118.1(4) . .
C60 C55 P2 121.0(3) . .
C56 C55 P2 120.9(4) . .
C57 C56 C55 120.1(5) . .
C58 C57 C56 121.4(5) . .
C57 C58 C59 119.6(5) . .
C58 C59 C60 119.8(5) . .
C55 C60 C59 121.0(5) . .
Cl1 C61 Cl2 112.1(6) . .
C62 N5 C62' 62.3(19) . .
N5 C62 C63 161(3) . .
N5 C62 C62' 60(2) . .
C63 C62 C62' 139(3) . .
N5' N5' C62' 87(5) 2_676 2_676
N5' N5' C62' 49(3) 2_676 .
C62' N5' C62' 136(4) 2_676 .
N5' C62' N5' 44(4) 2_676 .
N5' C62' N5 122(3) 2_676 .
N5' C62' N5 160(3) . .
N5' C62' C62 157(4) 2_676 .
N5' C62' C62 127(3) . .
N5 C62' C62 57.7(17) . .

loop_
_geom_bond_atom_site_label_1
_geom_bond_atom_site_label_2
_geom_bond_distance
_geom_bond_site_symmetry_2
Os1 C2 2.022(4) .
Os1 C1 2.030(4) .
Os1 N3 2.109(3) .
Os1 N4 2.118(3) .
Os1 P1 2.3612(11) .
Os1 P2 2.3873(11) .
P1 C37 1.839(4) .
P1 C31 1.843(4) .
P1 C25 1.848(4) .
P2 C43 1.829(4) .
P2 C49 1.837(4) .
P2 C55 1.843(4) .
N1 C1 1.145(5) .
N2 C2 1.149(6) .
N3 C3 1.344(5) .
N3 C7 1.375(5) .
N4 C12 1.349(5) .
N4 C8 1.358(5) .
C3 C4 1.366(6) .
C4 C5 1.385(6) .
C5 C6 1.398(5) .
C5 C13 1.487(6) .
C6 C7 1.376(5) .
C7 C8 1.480(5) .
C8 C9 1.379(6) .
C9 C10 1.404(6) .
C10 C11 1.389(6) .
C10 C19 1.483(6) .
C11 C12 1.359(6) .
C13 C18 1.390(6) .
C13 C14 1.392(6) .
C14 C15 1.390(7) .
C15 C16 1.371(7) .
C16 C17 1.366(8) .
C17 C18 1.400(7) .
C19 C20 1.371(7) .
C19 C24 1.407(7) .
C20 C21 1.382(8) .
C21 C22 1.385(10) .
C22 C23 1.358(10) .
C23 C24 1.396(8) .
C25 C30 1.372(6) .
C25 C26 1.399(6) .
C26 C27 1.371(6) .
C27 C28 1.374(7) .
C28 C29 1.353(8) .
C29 C30 1.408(8) .
C31 C32 1.388(7) .
C31 C36 1.391(7) .
C32 C33 1.391(8) .
C33 C34 1.340(10) .
C34 C35 1.357(10) .
C35 C36 1.394(7) .
C37 C42 1.380(6) .
C37 C38 1.395(6) .
C38 C39 1.395(6) .
C39 C40 1.374(7) .
C40 C41 1.377(7) .
C41 C42 1.377(6) .
C43 C44 1.395(6) .
C43 C48 1.400(7) .
C44 C45 1.375(7) .
C45 C46 1.371(9) .
C46 C47 1.373(8) .
C47 C48 1.389(7) .
C49 C54 1.389(6) .
C49 C50 1.394(6) .
C50 C51 1.373(6) .
C51 C52 1.375(7) .
C52 C53 1.374(7) .
C53 C54 1.384(7) .
C55 C60 1.377(6) .
C55 C56 1.397(6) .
C56 C57 1.378(7) .
C57 C58 1.362(8) .
C58 C59 1.367(8) .
C59 C60 1.397(6) .
C61 Cl1 1.706(11) .
C61 Cl2 1.721(12) .
N5 C62 1.28(3) .
N5 C62' 1.32(2) .
C62 C63 1.34(3) .
C62 C62' 1.34(3) .
N5' N5' 0.90(6) 2_676
N5' C62' 0.98(4) 2_676
N5' C62' 1.29(3) .
C62' N5' 0.98(4) 2_676
